data_7023989
loop_
_publ_author_name
'Fridrichov\'a, Ad\'ela'
'Mairychov\'a, Barbora'
'Pad\<elkov\'a, Zde\<nka'
'Ly\<cka, Anton\'in'
'Jurkschat, Klaus'
'Jambor, Roman'
'Dost\'al, Libor'

_publ_section_title
;
 Straightforward synthesis of novel cyclic metallasiloxanes supported by
 an N,C,N-chelating ligand.
;
_journal_issue 46
_journal_name_full 'Dalton transactions (Cambridge, England : 2003)'
_journal_page_first 16403
_journal_page_last 16411
_journal_paper_doi 10.1039/c3dt52230j
_journal_volume 42
_journal_year 2013
_chemical_formula_moiety 'C60 H68 N4 O4 Si2 Sn2, 0.5(C H2 Cl2)'
_chemical_formula_sum 'C60.5 H69 Cl N4 O4 Si2 Sn2'
_chemical_formula_weight 1245.21
_chemical_name_systematic ?
_space_group_IT_number 14
_symmetry_cell_setting monoclinic
_symmetry_space_group_name_Hall '-P 2ybc'
_symmetry_space_group_name_H-M 'P 1 21/c 1'
_atom_sites_solution_hydrogens geom
_atom_sites_solution_primary direct
_atom_sites_solution_secondary difmap
_audit_creation_method SHELXL-97
_cell_angle_alpha 90.00
_cell_angle_beta 100.403(2)
_cell_angle_gamma 90.00
_cell_formula_units_Z 4
_cell_length_a 17.5356(3)
_cell_length_b 16.2802(3)
_cell_length_c 21.3586(4)
_cell_measurement_reflns_used 18612
_cell_measurement_temperature 173(2)
_cell_measurement_theta_max 29.15
_cell_measurement_theta_min 2.08
_cell_volume 5997.29(19)
_computing_cell_refinement 'CrysAlisPro, Oxford Diffraction Ltd., Version 1.171.32.37''
_computing_data_collection 'CrysAlisPro, Oxford Diffraction Ltd.,Version 1.171.32.37''
_computing_data_reduction 'CrysAlisPro, Oxford Diffraction Ltd., Version 1.171.32.37''
_computing_molecular_graphics 'SHELXP-97 (Sheldrick, 1997)'
_computing_publication_material 'enCIFer Version 1.4'
_computing_structure_refinement 'SHELXL-97 (Sheldrick, 1997)'
_computing_structure_solution 'SHELXS-97 (Sheldrick, 1990)'
_diffrn_ambient_temperature 173(2)
_diffrn_measured_fraction_theta_full 0.997
_diffrn_measured_fraction_theta_max 0.997
_diffrn_measurement_device 'XcaliburS CCD Diffractometer'
_diffrn_measurement_method '\w und \y scan'
_diffrn_radiation_monochromator graphite
_diffrn_radiation_source 'fine-focus sealed tube'
_diffrn_radiation_type MoK\a
_diffrn_radiation_wavelength 0.71073
_diffrn_reflns_av_R_equivalents 0.0277
_diffrn_reflns_av_sigmaI/netI 0.0402
_diffrn_reflns_limit_h_max 19
_diffrn_reflns_limit_h_min -21
_diffrn_reflns_limit_k_max 19
_diffrn_reflns_limit_k_min -15
_diffrn_reflns_limit_l_max 25
_diffrn_reflns_limit_l_min -25
_diffrn_reflns_number 29851
_diffrn_reflns_theta_full 25.50
_diffrn_reflns_theta_max 25.50
_diffrn_reflns_theta_min 2.08
_exptl_absorpt_coefficient_mu 0.965
_exptl_absorpt_correction_T_max 1.000
_exptl_absorpt_correction_T_min 0.883
_exptl_absorpt_correction_type multi-scan
_exptl_absorpt_process_details
;
CrysAlis RED, Oxford Diffraction Ltd.,
Version 1.171.32.37 (release 24-10-2008 CrysAlis171 .NET)
(compiled Oct 24 2008,09:44:38)
Empirical absorption correction using spherical harmonics,
 implemented in SCALE3 ABSPACK scaling algorithm.
;
_exptl_crystal_colour colourless
_exptl_crystal_density_diffrn 1.379
_exptl_crystal_density_method 'not measured'
_exptl_crystal_description block
_exptl_crystal_F_000 2548
_exptl_crystal_size_max 0.40
_exptl_crystal_size_mid 0.32
_exptl_crystal_size_min 0.22
_refine_diff_density_max 0.560
_refine_diff_density_min -0.255
_refine_diff_density_rms 0.060
_refine_ls_extinction_method none
_refine_ls_goodness_of_fit_ref 0.928
_refine_ls_hydrogen_treatment constr
_refine_ls_matrix_type full
_refine_ls_number_parameters 657
_refine_ls_number_reflns 11137
_refine_ls_number_restraints 0
_refine_ls_restrained_S_all 0.928
_refine_ls_R_factor_all 0.0323
_refine_ls_R_factor_gt 0.0234
_refine_ls_shift/su_max 0.001
_refine_ls_shift/su_mean 0.000
_refine_ls_structure_factor_coef Fsqd
_refine_ls_weighting_details 'calc w=1/[\s^2^(Fo^2^)+(0.0334P)^2^+0.0000P] where P=(Fo^2^+2Fc^2^)/3'
_refine_ls_weighting_scheme calc
_refine_ls_wR_factor_gt 0.0577
_refine_ls_wR_factor_ref 0.0587
_reflns_number_gt 8759
_reflns_number_total 11137
_reflns_threshold_expression >2sigma(I)
_cod_data_source_file c3dt52230j.txt
_cod_data_source_block compound5*0.5CH2Cl2
_cod_original_sg_symbol_H-M 'P 21/c'
_cod_original_formula_sum 'C60.50 H69 Cl N4 O4 Si2 Sn2'
_cod_database_code 7023989

loop_
_symmetry_equiv_pos_as_xyz
'x, y, z'
'-x, y+1/2, -z+1/2'
'-x, -y, -z'
'x, -y-1/2, z-1/2'

loop_
_atom_site_label
_atom_site_type_symbol
_atom_site_fract_x
_atom_site_fract_y
_atom_site_fract_z
_atom_site_U_iso_or_equiv
_atom_site_adp_type
_atom_site_occupancy
_atom_site_symmetry_multiplicity
_atom_site_calc_flag
_atom_site_refinement_flags
Sn1 Sn 0.245324(8) 0.105977(10) 0.120897(7) 0.01961(5) Uani 1 1 d .
Sn2 Sn 0.235081(8) -0.139861(10) 0.262739(7) 0.01880(5) Uani 1 1 d .
Si1 Si 0.14592(3) 0.04626(4) 0.23271(3) 0.01848(14) Uani 1 1 d .
Si2 Si 0.37248(3) -0.01434(4) 0.21935(3) 0.02011(15) Uani 1 1 d .
O1 O 0.16199(8) 0.05559(10) 0.16111(7) 0.0225(4) Uani 1 1 d .
O2 O 0.18295(8) -0.03309(9) 0.27120(7) 0.0221(4) Uani 1 1 d .
O3 O 0.31509(8) -0.09167(9) 0.21815(7) 0.0224(4) Uani 1 1 d .
O4 O 0.33173(8) 0.06860(10) 0.18923(7) 0.0232(4) Uani 1 1 d .
N1 N 0.38410(11) 0.19518(13) 0.10137(10) 0.0295(5) Uani 1 1 d .
N2 N 0.11781(10) 0.16094(12) 0.04454(9) 0.0257(5) Uani 1 1 d .
N3 N 0.11136(10) -0.18776(12) 0.30412(10) 0.0263(5) Uani 1 1 d .
N4 N 0.32397(11) -0.28073(13) 0.21330(10) 0.0320(5) Uani 1 1 d .
C1 C 0.23627(13) 0.23504(15) 0.13348(11) 0.0239(6) Uani 1 1 d .
C2 C 0.30218(14) 0.28328(15) 0.15387(12) 0.0282(6) Uani 1 1 d .
C3 C 0.29294(17) 0.36599(17) 0.16531(13) 0.0400(7) Uani 1 1 d .
H3A H 0.3373 0.3989 0.1801 0.048 Uiso 1 1 calc R
C4 C 0.22020(17) 0.40143(17) 0.15550(14) 0.0460(8) Uani 1 1 d .
H4A H 0.2144 0.4578 0.1651 0.055 Uiso 1 1 calc R
C5 C 0.15664(16) 0.35485(17) 0.13186(14) 0.0400(7) Uani 1 1 d .
H5A H 0.1068 0.3797 0.1237 0.048 Uiso 1 1 calc R
C6 C 0.16386(14) 0.27197(15) 0.11957(12) 0.0298(6) Uani 1 1 d .
C7 C 0.38059(13) 0.24453(16) 0.15846(12) 0.0312(6) Uani 1 1 d .
H7A H 0.4208 0.2879 0.1630 0.037 Uiso 1 1 calc R
H7B H 0.3913 0.2090 0.1967 0.037 Uiso 1 1 calc R
C8 C 0.38096(16) 0.24843(17) 0.04581(13) 0.0415(7) Uani 1 1 d .
H8A H 0.3329 0.2806 0.0395 0.062 Uiso 1 1 calc R
H8B H 0.3822 0.2147 0.0080 0.062 Uiso 1 1 calc R
H8C H 0.4256 0.2857 0.0527 0.062 Uiso 1 1 calc R
C9 C 0.45608(14) 0.14700(17) 0.11051(14) 0.0413(7) Uani 1 1 d .
H9A H 0.4591 0.1125 0.1485 0.062 Uiso 1 1 calc R
H9B H 0.5007 0.1843 0.1160 0.062 Uiso 1 1 calc R
H9C H 0.4565 0.1121 0.0732 0.062 Uiso 1 1 calc R
C10 C 0.09440(13) 0.22093(16) 0.08878(12) 0.0313(6) Uani 1 1 d .
H10A H 0.0724 0.1918 0.1221 0.038 Uiso 1 1 calc R
H10B H 0.0538 0.2575 0.0655 0.038 Uiso 1 1 calc R
C11 C 0.14001(14) 0.20049(17) -0.01110(12) 0.0349(7) Uani 1 1 d .
H11A H 0.1547 0.1584 -0.0395 0.052 Uiso 1 1 calc R
H11B H 0.1841 0.2373 0.0028 0.052 Uiso 1 1 calc R
H11C H 0.0961 0.2323 -0.0338 0.052 Uiso 1 1 calc R
C12 C 0.05534(14) 0.10161(16) 0.02376(13) 0.0376(7) Uani 1 1 d .
H12A H 0.0730 0.0603 -0.0038 0.056 Uiso 1 1 calc R
H12B H 0.0100 0.1303 0.0001 0.056 Uiso 1 1 calc R
H12C H 0.0413 0.0746 0.0611 0.056 Uiso 1 1 calc R
C13 C 0.24910(12) 0.02470(15) 0.04401(11) 0.0222(5) Uani 1 1 d .
C14 C 0.28932(14) 0.04108(16) -0.00439(12) 0.0320(6) Uani 1 1 d .
H14A H 0.3175 0.0910 -0.0038 0.038 Uiso 1 1 calc R
C15 C 0.28950(15) -0.01400(18) -0.05407(13) 0.0407(7) Uani 1 1 d .
H15A H 0.3176 -0.0020 -0.0870 0.049 Uiso 1 1 calc R
C16 C 0.24860(16) -0.08591(18) -0.05486(14) 0.0431(8) Uani 1 1 d .
H16A H 0.2479 -0.1238 -0.0888 0.052 Uiso 1 1 calc R
C17 C 0.20870(16) -0.10347(17) -0.00694(14) 0.0434(8) Uani 1 1 d .
H17A H 0.1806 -0.1535 -0.0077 0.052 Uiso 1 1 calc R
C18 C 0.20912(14) -0.04836(16) 0.04278(12) 0.0331(6) Uani 1 1 d .
H18A H 0.1817 -0.0611 0.0761 0.040 Uiso 1 1 calc R
C21 C 0.16846(13) -0.21138(14) 0.18948(11) 0.0242(6) Uani 1 1 d .
C22 C 0.08863(13) -0.21712(15) 0.18939(12) 0.0294(6) Uani 1 1 d .
C23 C 0.04105(16) -0.25700(18) 0.13976(14) 0.0416(8) Uani 1 1 d .
H23A H -0.0132 -0.2603 0.1391 0.050 Uiso 1 1 calc R
C24 C 0.07211(17) -0.29139(18) 0.09201(15) 0.0494(9) Uani 1 1 d .
H24A H 0.0388 -0.3160 0.0571 0.059 Uiso 1 1 calc R
C25 C 0.15194(17) -0.29117(17) 0.09336(13) 0.0424(7) Uani 1 1 d .
H25A H 0.1730 -0.3180 0.0608 0.051 Uiso 1 1 calc R
C26 C 0.20056(14) -0.25113(15) 0.14305(12) 0.0305(6) Uani 1 1 d .
C27 C 0.05552(13) -0.18306(16) 0.24391(12) 0.0308(6) Uani 1 1 d .
H27A H 0.0405 -0.1250 0.2350 0.037 Uiso 1 1 calc R
H27B H 0.0082 -0.2142 0.2481 0.037 Uiso 1 1 calc R
C28 C 0.08503(15) -0.13821(17) 0.35309(13) 0.0377(7) Uani 1 1 d .
H28A H 0.0347 -0.1586 0.3601 0.056 Uiso 1 1 calc R
H28B H 0.0799 -0.0808 0.3392 0.056 Uiso 1 1 calc R
H28C H 0.1229 -0.1420 0.3928 0.056 Uiso 1 1 calc R
C29 C 0.12178(14) -0.27333(15) 0.32615(13) 0.0328(6) Uani 1 1 d .
H29A H 0.0718 -0.2958 0.3322 0.049 Uiso 1 1 calc R
H29B H 0.1585 -0.2751 0.3666 0.049 Uiso 1 1 calc R
H29C H 0.1420 -0.3061 0.2943 0.049 Uiso 1 1 calc R
C30 C 0.28766(14) -0.25492(16) 0.14883(12) 0.0336(6) Uani 1 1 d .
H30A H 0.3013 -0.2943 0.1173 0.040 Uiso 1 1 calc R
H30B H 0.3076 -0.2002 0.1396 0.040 Uiso 1 1 calc R
C31 C 0.30603(17) -0.36712(18) 0.22315(16) 0.0526(9) Uani 1 1 d .
H31A H 0.2497 -0.3740 0.2183 0.079 Uiso 1 1 calc R
H31B H 0.3307 -0.3840 0.2661 0.079 Uiso 1 1 calc R
H31C H 0.3256 -0.4012 0.1917 0.079 Uiso 1 1 calc R
C32 C 0.40833(14) -0.26946(19) 0.22132(15) 0.0463(8) Uani 1 1 d .
H32A H 0.4199 -0.2116 0.2144 0.070 Uiso 1 1 calc R
H32B H 0.4288 -0.3037 0.1904 0.070 Uiso 1 1 calc R
H32C H 0.4326 -0.2856 0.2646 0.070 Uiso 1 1 calc R
C33 C 0.29278(12) -0.16518(15) 0.35692(11) 0.0241(6) Uani 1 1 d .
C34 C 0.33511(13) -0.23577(17) 0.37365(12) 0.0334(6) Uani 1 1 d .
H34A H 0.3413 -0.2745 0.3417 0.040 Uiso 1 1 calc R
C35 C 0.36860(14) -0.2511(2) 0.43630(14) 0.0445(8) Uani 1 1 d .
H35A H 0.3973 -0.3002 0.4469 0.053 Uiso 1 1 calc R
C36 C 0.36074(16) -0.1963(2) 0.48272(14) 0.0504(9) Uani 1 1 d .
H36A H 0.3841 -0.2070 0.5256 0.060 Uiso 1 1 calc R
C37 C 0.31918(18) -0.1256(2) 0.46759(14) 0.0561(9) Uani 1 1 d .
H37A H 0.3135 -0.0874 0.5000 0.067 Uiso 1 1 calc R
C38 C 0.28520(15) -0.10959(19) 0.40442(13) 0.0411(7) Uani 1 1 d .
H38A H 0.2567 -0.0603 0.3940 0.049 Uiso 1 1 calc R
C41 C 0.03726(12) 0.03963(14) 0.22538(11) 0.0212(5) Uani 1 1 d .
C42 C -0.00882(12) 0.00697(14) 0.17059(12) 0.0251(6) Uani 1 1 d .
H42A H 0.0146 -0.0072 0.1353 0.030 Uiso 1 1 calc R
C43 C -0.08793(13) -0.00514(15) 0.16680(13) 0.0308(6) Uani 1 1 d .
H43A H -0.1181 -0.0270 0.1291 0.037 Uiso 1 1 calc R
C44 C -0.12256(13) 0.01465(15) 0.21783(14) 0.0322(6) Uani 1 1 d .
H44A H -0.1766 0.0058 0.2154 0.039 Uiso 1 1 calc R
C45 C -0.07919(13) 0.04710(15) 0.27226(13) 0.0320(6) Uani 1 1 d .
H45A H -0.1030 0.0609 0.3074 0.038 Uiso 1 1 calc R
C46 C 0.00016(12) 0.05967(14) 0.27543(12) 0.0253(6) Uani 1 1 d .
H46A H 0.0297 0.0827 0.3130 0.030 Uiso 1 1 calc R
C47 C 0.18006(12) 0.13861(14) 0.28226(11) 0.0211(5) Uani 1 1 d .
C48 C 0.24291(15) 0.13603(18) 0.33181(13) 0.0428(8) Uani 1 1 d .
H48A H 0.2692 0.0855 0.3422 0.051 Uiso 1 1 calc R
C49 C 0.26815(17) 0.2061(2) 0.36659(15) 0.0549(9) Uani 1 1 d .
H49A H 0.3108 0.2025 0.4010 0.066 Uiso 1 1 calc R
C50 C 0.23286(15) 0.27953(18) 0.35220(14) 0.0420(7) Uani 1 1 d .
H50A H 0.2510 0.3272 0.3760 0.050 Uiso 1 1 calc R
C51 C 0.17094(15) 0.28451(17) 0.30324(14) 0.0386(7) Uani 1 1 d .
H51A H 0.1455 0.3355 0.2928 0.046 Uiso 1 1 calc R
C52 C 0.14564(14) 0.21447(15) 0.26902(12) 0.0306(6) Uani 1 1 d .
H52A H 0.1027 0.2187 0.2349 0.037 Uiso 1 1 calc R
C61 C 0.44967(12) -0.05142(15) 0.17471(11) 0.0239(5) Uani 1 1 d .
C62 C 0.43035(13) -0.08233(16) 0.11301(12) 0.0301(6) Uani 1 1 d .
H62A H 0.3777 -0.0807 0.0921 0.036 Uiso 1 1 calc R
C63 C 0.48524(14) -0.11523(18) 0.08128(13) 0.0401(7) Uani 1 1 d .
H63A H 0.4702 -0.1342 0.0388 0.048 Uiso 1 1 calc R
C64 C 0.56189(15) -0.1207(2) 0.11110(14) 0.0504(8) Uani 1 1 d .
H64A H 0.5995 -0.1449 0.0899 0.060 Uiso 1 1 calc R
C65 C 0.58266(15) -0.0907(2) 0.17180(14) 0.0561(10) Uani 1 1 d .
H65A H 0.6351 -0.0942 0.1929 0.067 Uiso 1 1 calc R
C66 C 0.52796(13) -0.05536(19) 0.20254(12) 0.0419(8) Uani 1 1 d .
H66A H 0.5441 -0.0331 0.2439 0.050 Uiso 1 1 calc R
C67 C 0.42280(12) 0.01101(15) 0.30210(11) 0.0225(5) Uani 1 1 d .
C68 C 0.45806(13) -0.04967(17) 0.34295(11) 0.0322(6) Uani 1 1 d .
H68A H 0.4544 -0.1053 0.3292 0.039 Uiso 1 1 calc R
C69 C 0.49822(15) -0.03140(19) 0.40294(13) 0.0448(8) Uani 1 1 d .
H69A H 0.5220 -0.0741 0.4299 0.054 Uiso 1 1 calc R
C70 C 0.50379(16) 0.0485(2) 0.42373(13) 0.0489(8) Uani 1 1 d .
H70A H 0.5315 0.0611 0.4651 0.059 Uiso 1 1 calc R
C71 C 0.46970(17) 0.10972(18) 0.38520(13) 0.0450(8) Uani 1 1 d .
H71A H 0.4731 0.1650 0.3998 0.054 Uiso 1 1 calc R
C72 C 0.42980(14) 0.09122(16) 0.32431(12) 0.0340(6) Uani 1 1 d .
H72A H 0.4069 0.1345 0.2974 0.041 Uiso 1 1 calc R

loop_
_atom_site_aniso_label
_atom_site_aniso_U_11
_atom_site_aniso_U_22
_atom_site_aniso_U_33
_atom_site_aniso_U_23
_atom_site_aniso_U_13
_atom_site_aniso_U_12
Sn1 0.02134(9) 0.01947(10) 0.01781(9) -0.00120(7) 0.00298(6) -0.00247(7)
Sn2 0.01816(8) 0.01724(9) 0.02034(9) 0.00077(7) 0.00168(6) 0.00059(7)
Si1 0.0179(3) 0.0168(4) 0.0206(3) 0.0000(3) 0.0029(2) -0.0004(3)
Si2 0.0181(3) 0.0241(4) 0.0179(3) -0.0021(3) 0.0024(2) -0.0024(3)
O1 0.0214(8) 0.0252(10) 0.0212(9) 0.0006(7) 0.0046(6) -0.0058(7)
O2 0.0218(8) 0.0172(9) 0.0278(9) 0.0021(7) 0.0061(7) 0.0023(7)
O3 0.0187(8) 0.0223(10) 0.0273(9) -0.0025(7) 0.0068(6) -0.0003(7)
O4 0.0221(8) 0.0246(9) 0.0211(9) 0.0015(7) -0.0006(6) -0.0022(7)
N1 0.0296(11) 0.0274(13) 0.0320(13) -0.0003(10) 0.0068(9) -0.0032(10)
N2 0.0227(10) 0.0244(12) 0.0289(12) 0.0025(9) 0.0015(8) -0.0023(9)
N3 0.0234(10) 0.0204(12) 0.0359(13) 0.0067(9) 0.0071(9) 0.0012(9)
N4 0.0296(12) 0.0278(13) 0.0383(14) 0.0000(10) 0.0057(9) 0.0009(10)
C1 0.0304(13) 0.0224(14) 0.0200(13) -0.0012(10) 0.0070(10) -0.0025(11)
C2 0.0357(14) 0.0238(15) 0.0255(14) -0.0044(11) 0.0063(11) -0.0078(12)
C3 0.0531(18) 0.0311(17) 0.0367(17) -0.0117(13) 0.0107(13) -0.0156(14)
C4 0.063(2) 0.0226(17) 0.055(2) -0.0138(14) 0.0197(15) 0.0007(15)
C5 0.0435(16) 0.0291(17) 0.0507(19) -0.0021(14) 0.0177(13) 0.0085(14)
C6 0.0330(14) 0.0250(15) 0.0335(15) -0.0005(12) 0.0114(11) -0.0006(12)
C7 0.0316(14) 0.0303(16) 0.0298(15) -0.0033(12) 0.0007(11) -0.0144(12)
C8 0.0537(18) 0.0368(18) 0.0355(17) 0.0031(13) 0.0124(13) -0.0051(14)
C9 0.0282(14) 0.0423(18) 0.0541(19) 0.0001(15) 0.0095(13) -0.0045(13)
C10 0.0262(13) 0.0309(16) 0.0370(16) 0.0034(12) 0.0064(11) 0.0058(12)
C11 0.0334(14) 0.0389(17) 0.0307(16) 0.0095(12) 0.0009(11) -0.0002(12)
C12 0.0307(14) 0.0377(17) 0.0399(17) 0.0050(13) -0.0053(12) -0.0058(13)
C13 0.0239(12) 0.0235(14) 0.0174(12) -0.0019(10) -0.0011(9) 0.0018(10)
C14 0.0390(15) 0.0285(15) 0.0278(15) -0.0048(12) 0.0046(11) -0.0015(12)
C15 0.0465(16) 0.050(2) 0.0269(16) -0.0100(13) 0.0114(12) -0.0005(15)
C16 0.0508(18) 0.0391(19) 0.0363(18) -0.0189(14) -0.0006(14) 0.0036(15)
C17 0.0520(18) 0.0257(16) 0.0489(19) -0.0099(14) -0.0008(14) -0.0098(14)
C18 0.0391(15) 0.0279(16) 0.0313(15) -0.0029(12) 0.0033(11) -0.0039(12)
C21 0.0283(13) 0.0161(13) 0.0258(14) 0.0017(10) -0.0013(10) -0.0036(10)
C22 0.0262(13) 0.0211(14) 0.0368(16) 0.0122(12) -0.0053(11) -0.0047(11)
C23 0.0344(15) 0.0412(18) 0.0429(19) 0.0108(14) -0.0103(13) -0.0115(13)
C24 0.053(2) 0.0429(19) 0.042(2) 0.0032(15) -0.0195(15) -0.0186(15)
C25 0.063(2) 0.0342(17) 0.0268(16) -0.0055(13) 0.0006(13) -0.0089(15)
C26 0.0392(15) 0.0241(15) 0.0259(14) 0.0011(11) -0.0001(11) -0.0066(12)
C27 0.0196(12) 0.0254(15) 0.0451(17) 0.0119(12) -0.0003(11) 0.0004(11)
C28 0.0384(15) 0.0307(16) 0.0500(18) 0.0075(13) 0.0243(13) 0.0064(13)
C29 0.0326(14) 0.0223(15) 0.0428(17) 0.0129(12) 0.0051(12) -0.0005(12)
C30 0.0458(16) 0.0280(16) 0.0293(15) -0.0075(12) 0.0134(12) -0.0011(12)
C31 0.0527(19) 0.0346(19) 0.070(2) 0.0089(16) 0.0086(16) -0.0007(15)
C32 0.0341(16) 0.050(2) 0.057(2) 0.0032(16) 0.0139(14) 0.0093(14)
C33 0.0183(12) 0.0320(15) 0.0221(13) 0.0044(11) 0.0041(9) -0.0002(11)
C34 0.0302(14) 0.0385(17) 0.0322(16) 0.0108(12) 0.0073(11) 0.0063(12)
C35 0.0298(15) 0.063(2) 0.0399(18) 0.0220(16) 0.0028(13) 0.0095(14)
C36 0.0371(16) 0.087(3) 0.0252(17) 0.0205(17) -0.0004(12) 0.0036(17)
C37 0.064(2) 0.079(3) 0.0250(17) -0.0115(16) 0.0061(14) 0.0003(19)
C38 0.0439(16) 0.0494(19) 0.0287(16) -0.0005(14) 0.0033(12) 0.0060(14)
C41 0.0217(12) 0.0132(12) 0.0284(14) 0.0049(10) 0.0037(10) 0.0020(10)
C42 0.0257(13) 0.0197(14) 0.0293(14) 0.0037(11) 0.0038(10) 0.0008(10)
C43 0.0263(13) 0.0206(14) 0.0421(17) 0.0026(12) -0.0028(11) -0.0045(11)
C44 0.0183(13) 0.0202(14) 0.0584(19) 0.0056(13) 0.0073(12) -0.0014(11)
C45 0.0270(13) 0.0269(15) 0.0457(17) 0.0035(13) 0.0169(12) 0.0015(12)
C46 0.0227(12) 0.0200(14) 0.0333(15) 0.0004(11) 0.0056(10) 0.0021(10)
C47 0.0192(12) 0.0221(14) 0.0233(13) -0.0007(10) 0.0072(9) -0.0031(10)
C48 0.0456(17) 0.0336(17) 0.0431(18) -0.0057(14) -0.0085(14) 0.0015(14)
C49 0.0509(19) 0.047(2) 0.056(2) -0.0166(16) -0.0196(15) -0.0054(16)
C50 0.0390(16) 0.0342(18) 0.056(2) -0.0254(15) 0.0180(14) -0.0158(14)
C51 0.0412(16) 0.0240(16) 0.0538(19) -0.0105(14) 0.0170(14) 0.0005(13)
C52 0.0283(14) 0.0268(16) 0.0361(16) -0.0069(12) 0.0042(11) 0.0026(11)
C61 0.0186(12) 0.0288(15) 0.0241(13) 0.0004(11) 0.0037(9) -0.0035(10)
C62 0.0235(13) 0.0388(17) 0.0272(14) -0.0047(12) 0.0023(10) -0.0013(11)
C63 0.0362(16) 0.057(2) 0.0278(16) -0.0145(14) 0.0078(12) -0.0073(14)
C64 0.0314(15) 0.081(3) 0.0431(19) -0.0155(17) 0.0182(13) 0.0059(15)
C65 0.0205(14) 0.109(3) 0.0380(18) -0.0183(18) 0.0025(12) 0.0051(16)
C66 0.0254(14) 0.074(2) 0.0257(15) -0.0119(14) 0.0045(11) -0.0031(14)
C67 0.0226(12) 0.0263(15) 0.0194(13) -0.0024(10) 0.0062(9) -0.0023(11)
C68 0.0346(14) 0.0334(16) 0.0264(15) -0.0027(12) -0.0003(11) 0.0036(12)
C69 0.0494(17) 0.050(2) 0.0286(16) 0.0046(14) -0.0088(13) 0.0077(15)
C70 0.0586(19) 0.061(2) 0.0208(15) -0.0037(14) -0.0087(13) -0.0131(16)
C71 0.068(2) 0.0355(17) 0.0291(16) -0.0096(14) 0.0027(14) -0.0157(15)
C72 0.0442(15) 0.0337(17) 0.0229(14) 0.0011(12) 0.0027(11) -0.0084(13)

loop_
_atom_type_symbol
_atom_type_description
_atom_type_scat_dispersion_real
_atom_type_scat_dispersion_imag
_atom_type_scat_source
C C 0.0033 0.0016 'International Tables Vol C Tables 4.2.6.8 and 6.1.1.4'
H H 0.0000 0.0000 'International Tables Vol C Tables 4.2.6.8 and 6.1.1.4'
Cl Cl 0.1484 0.1585 'International Tables Vol C Tables 4.2.6.8 and 6.1.1.4'
N N 0.0061 0.0033 'International Tables Vol C Tables 4.2.6.8 and 6.1.1.4'
O O 0.0106 0.0060 'International Tables Vol C Tables 4.2.6.8 and 6.1.1.4'
Si Si 0.0817 0.0704 'International Tables Vol C Tables 4.2.6.8 and 6.1.1.4'
Sn Sn -0.6537 1.4246 'International Tables Vol C Tables 4.2.6.8 and 6.1.1.4'

loop_
_geom_angle_atom_site_label_1
_geom_angle_atom_site_label_2
_geom_angle_atom_site_label_3
_geom_angle
O4 Sn1 O1 94.47(6)
O4 Sn1 C13 104.48(7)
O1 Sn1 C13 101.78(8)
O4 Sn1 C1 105.80(7)
O1 Sn1 C1 105.89(8)
C13 Sn1 C1 136.71(9)
O2 Sn2 O3 94.26(6)
O2 Sn2 C33 103.42(8)
O3 Sn2 C33 105.84(7)
O2 Sn2 C21 110.23(7)
O3 Sn2 C21 101.82(8)
C33 Sn2 C21 134.16(9)
O2 Si1 O1 116.00(9)
O2 Si1 C47 107.35(9)
O1 Si1 C47 111.57(10)
O2 Si1 C41 107.80(9)
O1 Si1 C41 105.88(9)
C47 Si1 C41 107.92(10)
O3 Si2 O4 114.80(8)
O3 Si2 C67 111.97(10)
O4 Si2 C67 106.99(10)
O3 Si2 C61 104.17(10)
O4 Si2 C61 111.95(10)
C67 Si2 C61 106.74(10)
Si1 O1 Sn1 135.46(8)
Si1 O2 Sn2 143.90(10)
Si2 O3 Sn2 142.42(10)
Si2 O4 Sn1 140.50(9)
C8 N1 C9 109.3(2)
C8 N1 C7 110.3(2)
C9 N1 C7 110.18(19)
C11 N2 C10 112.1(2)
C11 N2 C12 109.70(19)
C10 N2 C12 110.62(19)
C28 N3 C27 110.53(19)
C28 N3 C29 109.3(2)
C27 N3 C29 110.70(19)
C31 N4 C32 109.9(2)
C31 N4 C30 109.9(2)
C32 N4 C30 109.3(2)
C6 C1 C2 119.7(2)
C6 C1 Sn1 119.14(17)
C2 C1 Sn1 121.12(17)
C3 C2 C1 119.0(2)
C3 C2 C7 122.2(2)
C1 C2 C7 118.7(2)
C2 C3 C4 120.9(2)
C2 C3 H3A 119.5
C4 C3 H3A 119.5
C5 C4 C3 119.6(3)
C5 C4 H4A 120.2
C3 C4 H4A 120.2
C4 C5 C6 120.9(2)
C4 C5 H5A 119.5
C6 C5 H5A 119.5
C1 C6 C5 119.5(2)
C1 C6 C10 119.1(2)
C5 C6 C10 121.4(2)
N1 C7 C2 110.53(18)
N1 C7 H7A 109.5
C2 C7 H7A 109.5
N1 C7 H7B 109.5
C2 C7 H7B 109.5
H7A C7 H7B 108.1
N1 C8 H8A 109.5
N1 C8 H8B 109.5
H8A C8 H8B 109.5
N1 C8 H8C 109.5
H8A C8 H8C 109.5
H8B C8 H8C 109.5
N1 C9 H9A 109.5
N1 C9 H9B 109.5
H9A C9 H9B 109.5
N1 C9 H9C 109.5
H9A C9 H9C 109.5
H9B C9 H9C 109.5
N2 C10 C6 110.25(19)
N2 C10 H10A 109.6
C6 C10 H10A 109.6
N2 C10 H10B 109.6
C6 C10 H10B 109.6
H10A C10 H10B 108.1
N2 C11 H11A 109.5
N2 C11 H11B 109.5
H11A C11 H11B 109.5
N2 C11 H11C 109.5
H11A C11 H11C 109.5
H11B C11 H11C 109.5
N2 C12 H12A 109.5
N2 C12 H12B 109.5
H12A C12 H12B 109.5
N2 C12 H12C 109.5
H12A C12 H12C 109.5
H12B C12 H12C 109.5
C18 C13 C14 118.7(2)
C18 C13 Sn1 117.81(19)
C14 C13 Sn1 123.51(18)
C13 C14 C15 121.3(3)
C13 C14 H14A 119.3
C15 C14 H14A 119.3
C16 C15 C14 119.1(3)
C16 C15 H15A 120.4
C14 C15 H15A 120.4
C17 C16 C15 120.3(3)
C17 C16 H16A 119.8
C15 C16 H16A 119.8
C16 C17 C18 120.2(3)
C16 C17 H17A 119.9
C18 C17 H17A 119.9
C13 C18 C17 120.3(3)
C13 C18 H18A 119.9
C17 C18 H18A 119.9
C26 C21 C22 120.1(2)
C26 C21 Sn2 122.87(17)
C22 C21 Sn2 116.98(19)
C23 C22 C21 119.7(3)
C23 C22 C27 120.2(2)
C21 C22 C27 120.1(2)
C24 C23 C22 119.9(3)
C24 C23 H23A 120.0
C22 C23 H23A 120.0
C23 C24 C25 121.3(3)
C23 C24 H24A 119.4
C25 C24 H24A 119.4
C24 C25 C26 119.3(3)
C24 C25 H25A 120.3
C26 C25 H25A 120.3
C21 C26 C25 119.4(2)
C21 C26 C30 119.7(2)
C25 C26 C30 120.8(2)
N3 C27 C22 111.72(19)
N3 C27 H27A 109.3
C22 C27 H27A 109.3
N3 C27 H27B 109.3
C22 C27 H27B 109.3
H27A C27 H27B 107.9
N3 C28 H28A 109.5
N3 C28 H28B 109.5
H28A C28 H28B 109.5
N3 C28 H28C 109.5
H28A C28 H28C 109.5
H28B C28 H28C 109.5
N3 C29 H29A 109.5
N3 C29 H29B 109.5
H29A C29 H29B 109.5
N3 C29 H29C 109.5
H29A C29 H29C 109.5
H29B C29 H29C 109.5
N4 C30 C26 110.4(2)
N4 C30 H30A 109.6
C26 C30 H30A 109.6
N4 C30 H30B 109.6
C26 C30 H30B 109.6
H30A C30 H30B 108.1
N4 C31 H31A 109.5
N4 C31 H31B 109.5
H31A C31 H31B 109.5
N4 C31 H31C 109.5
H31A C31 H31C 109.5
H31B C31 H31C 109.5
N4 C32 H32A 109.5
N4 C32 H32B 109.5
H32A C32 H32B 109.5
N4 C32 H32C 109.5
H32A C32 H32C 109.5
H32B C32 H32C 109.5
C34 C33 C38 118.3(2)
C34 C33 Sn2 123.32(19)
C38 C33 Sn2 118.38(18)
C33 C34 C35 121.0(3)
C33 C34 H34A 119.5
C35 C34 H34A 119.5
C36 C35 C34 120.4(3)
C36 C35 H35A 119.8
C34 C35 H35A 119.8
C35 C36 C37 120.0(3)
C35 C36 H36A 120.0
C37 C36 H36A 120.0
C36 C37 C38 120.0(3)
C36 C37 H37A 120.0
C38 C37 H37A 120.0
C33 C38 C37 120.4(3)
C33 C38 H38A 119.8
C37 C38 H38A 119.8
C46 C41 C42 116.9(2)
C46 C41 Si1 121.99(17)
C42 C41 Si1 120.84(18)
C43 C42 C41 121.5(2)
C43 C42 H42A 119.3
C41 C42 H42A 119.3
C44 C43 C42 119.9(2)
C44 C43 H43A 120.0
C42 C43 H43A 120.0
C45 C44 C43 120.2(2)
C45 C44 H44A 119.9
C43 C44 H44A 119.9
C44 C45 C46 119.4(2)
C44 C45 H45A 120.3
C46 C45 H45A 120.3
C41 C46 C45 122.0(2)
C41 C46 H46A 119.0
C45 C46 H46A 119.0
C52 C47 C48 116.2(2)
C52 C47 Si1 121.24(17)
C48 C47 Si1 122.46(19)
C47 C48 C49 121.1(3)
C47 C48 H48A 119.4
C49 C48 H48A 119.4
C50 C49 C48 121.0(3)
C50 C49 H49A 119.5
C48 C49 H49A 119.5
C49 C50 C51 119.5(3)
C49 C50 H50A 120.2
C51 C50 H50A 120.2
C50 C51 C52 119.3(3)
C50 C51 H51A 120.3
C52 C51 H51A 120.3
C47 C52 C51 122.8(2)
C47 C52 H52A 118.6
C51 C52 H52A 118.6
C62 C61 C66 116.0(2)
C62 C61 Si2 121.22(16)
C66 C61 Si2 122.61(18)
C63 C62 C61 122.1(2)
C63 C62 H62A 118.9
C61 C62 H62A 118.9
C64 C63 C62 120.3(2)
C64 C63 H63A 119.8
C62 C63 H63A 119.8
C65 C64 C63 118.9(3)
C65 C64 H64A 120.6
C63 C64 H64A 120.6
C64 C65 C66 120.6(2)
C64 C65 H65A 119.7
C66 C65 H65A 119.7
C65 C66 C61 122.1(2)
C65 C66 H66A 119.0
C61 C66 H66A 119.0
C72 C67 C68 117.0(2)
C72 C67 Si2 121.84(18)
C68 C67 Si2 121.13(18)
C69 C68 C67 121.7(3)
C69 C68 H68A 119.1
C67 C68 H68A 119.1
C70 C69 C68 120.0(3)
C70 C69 H69A 120.0
C68 C69 H69A 120.0
C71 C70 C69 120.1(2)
C71 C70 H70A 120.0
C69 C70 H70A 120.0
C70 C71 C72 119.9(3)
C70 C71 H71A 120.1
C72 C71 H71A 120.1
C67 C72 C71 121.4(2)
C67 C72 H72A 119.3
C71 C72 H72A 119.3

loop_
_geom_bond_atom_site_label_1
_geom_bond_atom_site_label_2
_geom_bond_distance
Sn1 O4 1.9994(14)
Sn1 O1 1.9999(15)
Sn1 C13 2.119(2)
Sn1 C1 2.128(2)
Sn2 O2 1.9873(15)
Sn2 O3 1.9934(15)
Sn2 C33 2.123(2)
Sn2 C21 2.123(2)
Si1 O2 1.6042(16)
Si1 O1 1.6115(16)
Si1 C47 1.874(2)
Si1 C41 1.887(2)
Si2 O3 1.6091(16)
Si2 O4 1.6067(16)
Si2 C67 1.873(2)
Si2 C61 1.890(2)
N1 C8 1.463(3)
N1 C9 1.469(3)
N1 C7 1.471(3)
N2 C11 1.465(3)
N2 C10 1.468(3)
N2 C12 1.468(3)
N3 C28 1.460(3)
N3 C27 1.471(3)
N3 C29 1.471(3)
N4 C31 1.465(3)
N4 C32 1.470(3)
N4 C30 1.470(3)
C1 C6 1.388(3)
C1 C2 1.400(3)
C2 C3 1.383(4)
C2 C7 1.500(3)
C3 C4 1.381(4)
C3 H3A 0.9500
C4 C5 1.367(4)
C4 H4A 0.9500
C5 C6 1.385(4)
C5 H5A 0.9500
C6 C10 1.522(3)
C7 H7A 0.9900
C7 H7B 0.9900
C8 H8A 0.9800
C8 H8B 0.9800
C8 H8C 0.9800
C9 H9A 0.9800
C9 H9B 0.9800
C9 H9C 0.9800
C10 H10A 0.9900
C10 H10B 0.9900
C11 H11A 0.9800
C11 H11B 0.9800
C11 H11C 0.9800
C12 H12A 0.9800
C12 H12B 0.9800
C12 H12C 0.9800
C13 C18 1.379(3)
C13 C14 1.378(3)
C14 C15 1.390(4)
C14 H14A 0.9500
C15 C16 1.372(4)
C15 H15A 0.9500
C16 C17 1.370(4)
C16 H16A 0.9500
C17 C18 1.389(4)
C17 H17A 0.9500
C18 H18A 0.9500
C21 C26 1.386(4)
C21 C22 1.403(3)
C22 C23 1.386(3)
C22 C27 1.498(4)
C23 C24 1.360(4)
C23 H23A 0.9500
C24 C25 1.395(4)
C24 H24A 0.9500
C25 C26 1.397(3)
C25 H25A 0.9500
C26 C30 1.511(3)
C27 H27A 0.9900
C27 H27B 0.9900
C28 H28A 0.9800
C28 H28B 0.9800
C28 H28C 0.9800
C29 H29A 0.9800
C29 H29B 0.9800
C29 H29C 0.9800
C30 H30A 0.9900
C30 H30B 0.9900
C31 H31A 0.9800
C31 H31B 0.9800
C31 H31C 0.9800
C32 H32A 0.9800
C32 H32B 0.9800
C32 H32C 0.9800
C33 C34 1.380(3)
C33 C38 1.384(4)
C34 C35 1.383(3)
C34 H34A 0.9500
C35 C36 1.359(4)
C35 H35A 0.9500
C36 C37 1.370(4)
C36 H36A 0.9500
C37 C38 1.397(4)
C37 H37A 0.9500
C38 H38A 0.9500
C41 C46 1.387(3)
C41 C42 1.401(3)
C42 C43 1.389(3)
C42 H42A 0.9500
C43 C44 1.378(4)
C43 H43A 0.9500
C44 C45 1.375(3)
C44 H44A 0.9500
C45 C46 1.396(3)
C45 H45A 0.9500
C46 H46A 0.9500
C47 C52 1.381(3)
C47 C48 1.384(3)
C48 C49 1.389(4)
C48 H48A 0.9500
C49 C50 1.355(4)
C49 H49A 0.9500
C50 C51 1.367(4)
C50 H50A 0.9500
C51 C52 1.384(3)
C51 H51A 0.9500
C52 H52A 0.9500
C61 C62 1.394(3)
C61 C66 1.395(3)
C62 C63 1.381(3)
C62 H62A 0.9500
C63 C64 1.382(3)
C63 H63A 0.9500
C64 C65 1.372(4)
C64 H64A 0.9500
C65 C66 1.382(4)
C65 H65A 0.9500
C66 H66A 0.9500
C67 C72 1.387(3)
C67 C68 1.387(3)
C68 C69 1.378(3)
C68 H68A 0.9500
C69 C70 1.373(4)
C69 H69A 0.9500
C70 C71 1.360(4)
C70 H70A 0.9500
C71 C72 1.394(3)
C71 H71A 0.9500
C72 H72A 0.9500

loop_
_geom_torsion_atom_site_label_1
_geom_torsion_atom_site_label_2
_geom_torsion_atom_site_label_3
_geom_torsion_atom_site_label_4
_geom_torsion
O2 Si1 O1 Sn1 -88.04(14)
C47 Si1 O1 Sn1 35.30(16)
C41 Si1 O1 Sn1 152.46(13)
O4 Sn1 O1 Si1 39.74(14)
C13 Sn1 O1 Si1 145.56(13)
C1 Sn1 O1 Si1 -68.09(14)
O1 Si1 O2 Sn2 -10.84(18)
C47 Si1 O2 Sn2 -136.36(15)
C41 Si1 O2 Sn2 107.60(16)
O3 Sn2 O2 Si1 51.34(15)
C33 Sn2 O2 Si1 158.75(15)
C21 Sn2 O2 Si1 -52.92(17)
O4 Si2 O3 Sn2 -78.45(16)
C67 Si2 O3 Sn2 43.80(17)
C61 Si2 O3 Sn2 158.78(14)
O2 Sn2 O3 Si2 42.56(15)
C33 Sn2 O3 Si2 -62.68(16)
C21 Sn2 O3 Si2 154.26(15)
O3 Si2 O4 Sn1 -32.57(18)
C67 Si2 O4 Sn1 -157.47(14)
C61 Si2 O4 Sn1 85.92(16)
O1 Sn1 O4 Si2 64.79(16)
C13 Sn1 O4 Si2 -38.61(17)
C1 Sn1 O4 Si2 172.70(15)
O4 Sn1 C1 C6 -146.28(19)
O1 Sn1 C1 C6 -46.8(2)
C13 Sn1 C1 C6 80.9(2)
O4 Sn1 C1 C2 35.4(2)
O1 Sn1 C1 C2 134.90(19)
C13 Sn1 C1 C2 -97.4(2)
C6 C1 C2 C3 5.9(4)
Sn1 C1 C2 C3 -175.86(19)
C6 C1 C2 C7 -170.2(2)
Sn1 C1 C2 C7 8.0(3)
C1 C2 C3 C4 -1.5(4)
C7 C2 C3 C4 174.5(3)
C2 C3 C4 C5 -2.5(5)
C3 C4 C5 C6 2.2(5)
C2 C1 C6 C5 -6.2(4)
Sn1 C1 C6 C5 175.5(2)
C2 C1 C6 C10 171.5(2)
Sn1 C1 C6 C10 -6.8(3)
C4 C5 C6 C1 2.2(4)
C4 C5 C6 C10 -175.5(3)
C8 N1 C7 C2 68.3(3)
C9 N1 C7 C2 -170.9(2)
C3 C2 C7 N1 -130.5(3)
C1 C2 C7 N1 45.4(3)
C11 N2 C10 C6 -67.8(2)
C12 N2 C10 C6 169.4(2)
C1 C6 C10 N2 -35.2(3)
C5 C6 C10 N2 142.5(3)
O4 Sn1 C13 C18 86.69(18)
O1 Sn1 C13 C18 -11.13(18)
C1 Sn1 C13 C18 -140.13(17)
O4 Sn1 C13 C14 -93.2(2)
O1 Sn1 C13 C14 168.96(19)
C1 Sn1 C13 C14 40.0(2)
C18 C13 C14 C15 0.6(4)
Sn1 C13 C14 C15 -179.49(19)
C13 C14 C15 C16 0.2(4)
C14 C15 C16 C17 -0.6(4)
C15 C16 C17 C18 0.2(4)
C14 C13 C18 C17 -1.0(4)
Sn1 C13 C18 C17 179.12(19)
C16 C17 C18 C13 0.6(4)
O2 Sn2 C21 C26 133.14(19)
O3 Sn2 C21 C26 34.1(2)
C33 Sn2 C21 C26 -92.2(2)
O2 Sn2 C21 C22 -46.67(19)
O3 Sn2 C21 C22 -145.75(17)
C33 Sn2 C21 C22 88.0(2)
C26 C21 C22 C23 -5.3(4)
Sn2 C21 C22 C23 174.50(18)
C26 C21 C22 C27 172.4(2)
Sn2 C21 C22 C27 -7.8(3)
C21 C22 C23 C24 1.0(4)
C27 C22 C23 C24 -176.7(3)
C22 C23 C24 C25 3.3(4)
C23 C24 C25 C26 -3.3(4)
C22 C21 C26 C25 5.2(4)
Sn2 C21 C26 C25 -174.56(18)
C22 C21 C26 C30 -171.2(2)
Sn2 C21 C26 C30 9.0(3)
C24 C25 C26 C21 -1.0(4)
C24 C25 C26 C30 175.4(2)
C28 N3 C27 C22 167.2(2)
C29 N3 C27 C22 -71.5(3)
C23 C22 C27 N3 146.8(2)
C21 C22 C27 N3 -30.9(3)
C31 N4 C30 C26 69.5(3)
C32 N4 C30 C26 -169.7(2)
C21 C26 C30 N4 47.8(3)
C25 C26 C30 N4 -128.5(2)
O2 Sn2 C33 C34 178.01(19)
O3 Sn2 C33 C34 -83.5(2)
C21 Sn2 C33 C34 41.4(3)
O2 Sn2 C33 C38 0.5(2)
O3 Sn2 C33 C38 99.0(2)
C21 Sn2 C33 C38 -136.1(2)
C38 C33 C34 C35 0.5(4)
Sn2 C33 C34 C35 -176.94(19)
C33 C34 C35 C36 -0.4(4)
C34 C35 C36 C37 0.3(5)
C35 C36 C37 C38 -0.3(5)
C34 C33 C38 C37 -0.6(4)
Sn2 C33 C38 C37 177.0(2)
C36 C37 C38 C33 0.5(5)
O2 Si1 C41 C46 78.2(2)
O1 Si1 C41 C46 -157.02(19)
C47 Si1 C41 C46 -37.4(2)
O2 Si1 C41 C42 -95.95(19)
O1 Si1 C41 C42 28.8(2)
C47 Si1 C41 C42 148.39(18)
C46 C41 C42 C43 -0.3(3)
Si1 C41 C42 C43 174.12(18)
C41 C42 C43 C44 -0.4(4)
C42 C43 C44 C45 0.6(4)
C43 C44 C45 C46 -0.1(4)
C42 C41 C46 C45 0.9(3)
Si1 C41 C46 C45 -173.52(18)
C44 C45 C46 C41 -0.7(4)
O2 Si1 C47 C52 -166.0(2)
O1 Si1 C47 C52 65.9(2)
C41 Si1 C47 C52 -50.0(2)
O2 Si1 C47 C48 17.2(2)
O1 Si1 C47 C48 -110.9(2)
C41 Si1 C47 C48 133.2(2)
C52 C47 C48 C49 1.3(4)
Si1 C47 C48 C49 178.2(3)
C47 C48 C49 C50 -1.3(5)
C48 C49 C50 C51 0.8(5)
C49 C50 C51 C52 -0.3(4)
C48 C47 C52 C51 -0.8(4)
Si1 C47 C52 C51 -177.8(2)
C50 C51 C52 C47 0.3(4)
O3 Si2 C61 C62 55.6(2)
O4 Si2 C61 C62 -69.1(2)
C67 Si2 C61 C62 174.2(2)
O3 Si2 C61 C66 -119.6(2)
O4 Si2 C61 C66 115.8(2)
C67 Si2 C61 C66 -1.0(3)
C66 C61 C62 C63 0.2(4)
Si2 C61 C62 C63 -175.2(2)
C61 C62 C63 C64 2.0(4)
C62 C63 C64 C65 -2.0(5)
C63 C64 C65 C66 -0.2(5)
C64 C65 C66 C61 2.5(5)
C62 C61 C66 C65 -2.4(4)
Si2 C61 C66 C65 172.9(3)
O3 Si2 C67 C72 -135.4(2)
O4 Si2 C67 C72 -8.8(2)
C61 Si2 C67 C72 111.2(2)
O3 Si2 C67 C68 47.7(2)
O4 Si2 C67 C68 174.33(19)
C61 Si2 C67 C68 -65.7(2)
C72 C67 C68 C69 0.1(4)
Si2 C67 C68 C69 177.1(2)
C67 C68 C69 C70 0.3(4)
C68 C69 C70 C71 0.0(5)
C69 C70 C71 C72 -0.7(5)
C68 C67 C72 C71 -0.8(4)
Si2 C67 C72 C71 -177.7(2)
C70 C71 C72 C67 1.1(4)

loop_
_platon_squeeze_void_nr
_platon_squeeze_void_average_x
_platon_squeeze_void_average_y
_platon_squeeze_void_average_z
_platon_squeeze_void_volume
_platon_squeeze_void_count_electrons
_platon_squeeze_void_content
1 0.000 0.000 0.500 255 45 ' '
2 0.000 0.500 1.000 255 45 ' '
